data_7204506
loop_
_publ_author_name
'Bull, Steven D.'
'Davies, Stephen G.'
'Christopher Garner, A.'
'O'Shea, Michael D.'
'Savory, Edward D.'
'Snow, Emma J.'

_publ_section_title
;
 Chiral glycine cation equivalents: N-acyliminium species derived from
 diketopiperazines
;
_journal_issue 22
_journal_name_full 'Journal of the Chemical Society, Perkin Transactions 1'
_journal_page_first 2442
_journal_paper_doi 10.1039/b207457p
_journal_year 2002
_chemical_compound_source
;
?
;
_chemical_formula_moiety ' C25 H30 N2 O6 '
_chemical_formula_sum 'C25 H30 N2 O6'
_chemical_formula_weight 454.52
_chemical_melting_point ?
_chemical_name_systematic
;                                                                               
?                                                                               
;
_space_group_IT_number 19
_symmetry_cell_setting orthorhombic
_symmetry_space_group_name_Hall 'P 2ac 2ab'
_symmetry_space_group_name_H-M 'P 21 21 21'
_atom_sites_solution_hydrogens geom
_atom_sites_solution_primary direct
_audit_creation_date 01-12-10
_audit_creation_method CRYSTALS_ver_12-03-99
_cell_angle_alpha 90
_cell_angle_beta 90
_cell_angle_gamma 90
_cell_formula_units_Z 4
_cell_length_a 7.4482(1)
_cell_length_b 10.8159(2)
_cell_length_c 29.5153(4)
_cell_measurement_reflns_used 2961
_cell_measurement_temperature 190
_cell_measurement_theta_max 27
_cell_measurement_theta_min 1
_cell_volume 2377.72(6)
_computing_cell_refinement
; 
Denzo/Scalepack (Otwinowski & Minor, 1996) 
;
_computing_data_collection
; 
COLLECT (Nonius BV, 1997) 
;
_computing_data_reduction
; 
Denzo/Scalepack (Otwinowski & Minor, 1996) 
;
_computing_molecular_graphics
; 
CAMERON (Watkin et al 1996) 
;
_computing_publication_material
; 
CRYSTALS (Watkin et all 2001) 
;
_computing_structure_refinement
; 
CRYSTALS (Watkin et all 2001) 
;
_computing_structure_solution
; 
SIR92 (Altomare et al, 1994) 
;
_diffrn_ambient_temperature 190
_diffrn_measured_fraction_theta_max 1.000
_diffrn_measurement_device_type
; 
Enraf Nonius Kappa CCD 
;
_diffrn_measurement_method \w
_diffrn_radiation_monochromator graphite
_diffrn_radiation_type 'Mo K\a'
_diffrn_radiation_wavelength 0.71073
_diffrn_reflns_av_R_equivalents 0.01
_diffrn_reflns_limit_h_max 9
_diffrn_reflns_limit_h_min -9
_diffrn_reflns_limit_k_max 14
_diffrn_reflns_limit_k_min -13
_diffrn_reflns_limit_l_max 38
_diffrn_reflns_limit_l_min -37
_diffrn_reflns_number 5227
_diffrn_reflns_theta_max 27.50
_diffrn_reflns_theta_min 4.55
_diffrn_standards_decay_% 0.00
_diffrn_standards_interval_count 0
_diffrn_standards_interval_time 0
_diffrn_standards_number 0
_exptl_absorpt_coefficient_mu 0.091
_exptl_absorpt_correction_T_max 0.96
_exptl_absorpt_correction_T_min 0.96
_exptl_absorpt_correction_type multi-scan
_exptl_absorpt_process_details
; 
Denzo/Scalepack (Otwinowski & Minor, 1996) 
;
_exptl_crystal_colour ' colourless '
_exptl_crystal_density_diffrn 1.270
_exptl_crystal_density_meas ?
_exptl_crystal_description ' block '
_exptl_crystal_F_000 968.280
_exptl_crystal_size_max 0.40
_exptl_crystal_size_mid 0.40
_exptl_crystal_size_min 0.40
_refine_diff_density_max 0.18
_refine_diff_density_min -0.16
_refine_ls_extinction_method None
_refine_ls_goodness_of_fit_ref 1.0654
_refine_ls_hydrogen_treatment noref
_refine_ls_matrix_type full
_refine_ls_number_parameters 298
_refine_ls_number_reflns 2646
_refine_ls_R_factor_gt 0.0325
_refine_ls_shift/su_max 0.000796
_refine_ls_structure_factor_coef F
_refine_ls_weighting_details
;
Chebychev polynomial with 4 parameters, Carruthers & Watkin , 1979, 
0.681    -.781    0.267    -.395    
;
_refine_ls_weighting_scheme calc
_refine_ls_wR_factor_ref 0.0201
_reflns_limit_h_max 9
_reflns_limit_h_min 0
_reflns_limit_k_max 14
_reflns_limit_k_min 0
_reflns_limit_l_max 38
_reflns_limit_l_min 0
_reflns_number_gt 2646
_reflns_number_total 3044
_reflns_threshold_expression >3.00\s(I)
_cod_data_source_file b207457p.txt
_cod_data_source_block CRYSTALS_cif
_cod_depositor_comments
;
The following automatic conversions were performed:
'_symmetry_cell_setting' value 'Orthorhombic ' changed to 'orthorhombic'
according to '/home/adriana/struct/CIF-dictionaries/cif_core.dic'
dictionary named 'cif_core.dic' version 2.4.1 from 2010-06-29.

Automatic conversion script
Id: cif_fix_enum 1555 2011-01-17 13:19:09Z saulius 

The following automatic conversions were performed:

'_chemical_melting_point' value 'not measured' was changed to '?' -
the value is undefined or not given.

Automatic conversion script
Id: cif_fix_values 1569 2011-02-09 13:29:24Z adriana 
;
_cod_original_cell_volume 2377.7
_cod_original_sg_symbol_H-M 'P 21 21 21 '
_cod_original_formula_sum ' C25 H30 N2 O6 '
_cod_database_code 7204506

loop_
_symmetry_equiv_pos_as_xyz
x,y,z
x+1/2,-y+1/2,-z
-x,y+1/2,-z+1/2
-x+1/2,-y,z+1/2

loop_
_atom_site_label
_atom_site_fract_x
_atom_site_fract_y
_atom_site_fract_z
_atom_site_U_iso_or_equiv
_atom_site_occupancy
_atom_site_adp_type
O1 0.84175(14) 0.1855(1) 0.91122(4) 0.0382 1.0000 Uani
C2 0.7130(2) 0.18378(14) 0.88552(5) 0.0298 1.0000 Uani
N3 0.72364(17) 0.22601(12) 0.84222(4) 0.0316 1.0000 Uani
C4 0.5811(2) 0.21728(15) 0.80988(5) 0.0320 1.0000 Uani
O5 0.63838(16) 0.1322(1) 0.77470(3) 0.0368 1.0000 Uani
C6 0.6377(3) 0.17382(18) 0.73123(5) 0.0419 1.0000 Uani
O7 0.6114(3) 0.27958(14) 0.72164(4) 0.0677 1.0000 Uani
C8 0.6705(3) 0.0710(2) 0.69888(6) 0.0514 1.0000 Uani
C9 0.4063(2) 0.16067(15) 0.82625(5) 0.0329 1.0000 Uani
O10 0.28066(17) 0.15726(14) 0.79961(4) 0.0499 1.0000 Uani
N11 0.40411(17) 0.10808(12) 0.86766(4) 0.0306 1.0000 Uani
C12 0.5327(2) 0.14131(14) 0.90305(5) 0.0292 1.0000 Uani
C13 0.4498(2) 0.24011(17) 0.93517(5) 0.0397 1.0000 Uani
C14 0.4205(3) 0.36332(18) 0.91119(8) 0.0591 1.0000 Uani
C15 0.5567(3) 0.2550(3) 0.97894(6) 0.0645 1.0000 Uani
C16 0.2413(2) 0.03982(16) 0.88141(5) 0.0385 1.0000 Uani
C17 0.2837(2) -0.07081(15) 0.91065(5) 0.0339 1.0000 Uani
C18 0.2288(2) -0.07501(15) 0.95559(6) 0.0392 1.0000 Uani
C19 0.2519(2) -0.18057(16) 0.98185(5) 0.0389 1.0000 Uani
C20 0.3328(2) -0.28333(14) 0.96314(5) 0.0346 1.0000 Uani
O21 0.35681(18) -0.3937(1) 0.98494(4) 0.0420 1.0000 Uani
C22 0.2837(3) -0.40374(18) 1.02966(6) 0.0510 1.0000 Uani
C23 0.3965(3) -0.27863(16) 0.91858(5) 0.0427 1.0000 Uani
C24 0.3709(3) -0.17406(16) 0.89275(5) 0.0425 1.0000 Uani
C25 0.8910(2) 0.28650(16) 0.82654(5) 0.0372 1.0000 Uani
C26 0.8870(2) 0.42443(15) 0.83364(5) 0.0338 1.0000 Uani
C27 0.8394(2) 0.50425(16) 0.79877(5) 0.0375 1.0000 Uani
C28 0.8344(2) 0.63234(16) 0.80504(6) 0.0388 1.0000 Uani
C29 0.8786(2) 0.68071(16) 0.84696(6) 0.0408 1.0000 Uani
O30 0.8798(2) 0.80434(12) 0.85694(5) 0.0550 1.0000 Uani
C31 0.8372(3) 0.88814(18) 0.82146(8) 0.0610 1.0000 Uani
C32 0.9272(3) 0.60259(17) 0.88230(6) 0.0440 1.0000 Uani
C33 0.9308(2) 0.47617(17) 0.87575(5) 0.0404 1.0000 Uani
H41 0.5564 0.3056 0.8001 0.0405 1.0000 Uiso
H81 0.6703 0.0980 0.6672 0.0666 1.0000 Uiso
H82 0.7903 0.0308 0.7063 0.0666 1.0000 Uiso
H83 0.5747 0.0045 0.7033 0.0666 1.0000 Uiso
H121 0.5591 0.0639 0.9208 0.0358 1.0000 Uiso
H131 0.3285 0.2079 0.9444 0.0511 1.0000 Uiso
H141 0.3694 0.4251 0.9329 0.0790 1.0000 Uiso
H142 0.5419 0.3958 0.9005 0.0790 1.0000 Uiso
H143 0.3409 0.3529 0.8849 0.0790 1.0000 Uiso
H151 0.4986 0.3177 0.9993 0.0845 1.0000 Uiso
H152 0.5602 0.1730 0.9962 0.0845 1.0000 Uiso
H153 0.6826 0.2803 0.9725 0.0845 1.0000 Uiso
H161 0.1602 0.0968 0.8984 0.0487 1.0000 Uiso
H162 0.1778 0.0099 0.8534 0.0487 1.0000 Uiso
H181 0.1689 0.0006 0.9685 0.0484 1.0000 Uiso
H191 0.2103 -0.1827 1.0139 0.0497 1.0000 Uiso
H221 0.3121 -0.4867 1.0431 0.0693 1.0000 Uiso
H222 0.3456 -0.3388 1.0504 0.0693 1.0000 Uiso
H223 0.1540 -0.3879 1.0304 0.0693 1.0000 Uiso
H231 0.4630 -0.3514 0.9060 0.0511 1.0000 Uiso
H241 0.4163 -0.1719 0.8603 0.0549 1.0000 Uiso
H251 0.9955 0.2509 0.8440 0.0492 1.0000 Uiso
H252 0.9075 0.2683 0.7937 0.0492 1.0000 Uiso
H271 0.8071 0.4685 0.7685 0.0470 1.0000 Uiso
H281 0.7979 0.6888 0.7793 0.0492 1.0000 Uiso
H311 0.8421 0.9758 0.8329 0.0772 1.0000 Uiso
H312 0.9272 0.8793 0.7962 0.0772 1.0000 Uiso
H313 0.7146 0.8711 0.8094 0.0772 1.0000 Uiso
H321 0.9585 0.6382 0.9131 0.0528 1.0000 Uiso
H331 0.9652 0.4195 0.9016 0.0501 1.0000 Uiso

loop_
_atom_site_aniso_label
_atom_site_aniso_U_11
_atom_site_aniso_U_22
_atom_site_aniso_U_33
_atom_site_aniso_U_23
_atom_site_aniso_U_13
_atom_site_aniso_U_12
O1 0.0323(6) 0.0445(6) 0.0379(5) 0.0058(5) -0.0044(5) 0.0009(5)
C2 0.0320(7) 0.0269(7) 0.0306(7) 0.0019(6) 0.0007(6) 0.0036(6)
N3 0.0320(6) 0.0321(6) 0.0306(6) 0.0027(5) 0.0039(5) 0.0013(6)
C4 0.0381(8) 0.0307(7) 0.0271(6) 0.0018(6) 0.0029(6) 0.0060(7)
O5 0.0451(6) 0.0379(6) 0.0275(5) -0.0001(4) 0.0054(5) 0.0091(6)
C6 0.0442(9) 0.053(1) 0.0282(7) 0.0014(7) 0.0046(7) -0.0009(9)
O7 0.1167(14) 0.0555(8) 0.0309(6) 0.0117(6) 0.0037(8) 0.003(1)
C8 0.048(1) 0.0686(12) 0.0373(9) -0.0112(9) 0.0082(8) 0.001(1)
C9 0.0352(7) 0.0377(8) 0.0259(6) 0.0022(6) -0.0005(6) 0.0062(7)
O10 0.0391(6) 0.0783(9) 0.0323(5) 0.0122(6) -0.0076(5) 0.0009(7)
N11 0.0302(6) 0.0337(6) 0.0279(6) 0.0053(5) -0.0026(5) 0.0006(6)
C12 0.0314(7) 0.0318(7) 0.0244(6) 0.0045(6) -0.0023(6) 0.0006(6)
C13 0.0375(8) 0.047(1) 0.0347(8) -0.0074(7) 0.0073(7) -0.0018(8)
C14 0.0678(13) 0.042(1) 0.0677(12) -0.011(1) 0.0179(12) 0.010(1)
C15 0.0586(12) 0.0967(17) 0.0382(9) -0.0279(11) 0.0006(9) -0.0013(13)
C16 0.0317(8) 0.0440(9) 0.0398(8) 0.0100(7) -0.0038(7) -0.0037(8)
C17 0.0307(7) 0.0363(8) 0.0347(7) 0.0039(7) -0.0024(6) -0.0059(7)
C18 0.0375(8) 0.0382(8) 0.0420(8) 0.0018(7) 0.0096(7) 0.0018(7)
C19 0.0411(9) 0.0412(9) 0.0344(7) 0.0046(7) 0.0089(7) 0.0000(8)
C20 0.0360(8) 0.0323(7) 0.0355(7) 0.0034(6) -0.0015(7) -0.0079(7)
O21 0.0521(7) 0.0335(6) 0.0403(6) 0.0056(5) 0.0026(6) -0.0018(6)
C22 0.052(1) 0.049(1) 0.052(1) 0.0224(9) 0.0135(9) 0.0042(9)
C23 0.0575(11) 0.0344(8) 0.0363(7) -0.0046(7) 0.0051(8) -0.0006(8)
C24 0.0568(11) 0.0412(9) 0.0293(7) -0.0027(7) 0.0029(8) -0.0054(9)
C25 0.0336(8) 0.0392(8) 0.0390(7) 0.0052(7) 0.0075(7) 0.0023(7)
C26 0.0295(7) 0.0373(8) 0.0346(7) 0.0045(6) 0.0028(7) -0.0013(7)
C27 0.0371(8) 0.0422(8) 0.0333(7) 0.0025(7) -0.0026(7) -0.0033(8)
C28 0.0383(8) 0.0393(8) 0.0389(8) 0.0042(7) -0.0043(7) 0.0000(8)
C29 0.0375(8) 0.0390(9) 0.0458(8) -0.0029(7) -0.0019(8) 0.0010(8)
O30 0.0678(9) 0.0395(7) 0.0578(7) -0.0061(6) -0.0098(8) 0.0028(7)
C31 0.0662(14) 0.0369(9) 0.0798(15) 0.004(1) -0.0140(12) 0.002(1)
C32 0.048(1) 0.049(1) 0.0353(8) -0.0039(8) -0.0038(8) -0.0040(9)
C33 0.0401(9) 0.0467(9) 0.0345(8) 0.0068(7) -0.0017(7) 0.0001(8)

loop_
_atom_type_symbol
_atom_type_scat_dispersion_real
_atom_type_scat_dispersion_imag
_atom_type_scat_Cromer_Mann_a1
_atom_type_scat_Cromer_Mann_b1
_atom_type_scat_Cromer_Mann_a2
_atom_type_scat_Cromer_Mann_b2
_atom_type_scat_Cromer_Mann_a3
_atom_type_scat_Cromer_Mann_b3
_atom_type_scat_Cromer_Mann_a4
_atom_type_scat_Cromer_Mann_b4
_atom_type_scat_Cromer_Mann_c
_atom_type_scat_source
'C   ' 0.0020 0.0020 2.3100 20.8439 1.0200 10.2075 1.5886 0.5687 0.8650 51.6512 0.2156 International_Tables_Vol_IV_Table_2.2B
'H   ' 0.0000 0.0000 0.4930 10.5109 0.3229 26.1257 0.1402 3.1424 0.0408 57.7997 0.0030 International_Tables_Vol_IV_Table_2.2B
'N   ' 0.0040 0.0030 12.2126 0.0057 3.1322 9.8933 2.0125 28.9975 1.1663 0.5826 -11.5290 International_Tables_Vol_IV_Table_2.2B
'O   ' 0.0080 0.0060 3.0485 13.2771 2.2868 5.7011 1.5463 0.3239 0.8670 32.9089 0.2508 International_Tables_Vol_IV_Table_2.2B

loop_
_geom_angle_atom_site_label_1
_geom_angle_site_symmetry_1
_geom_angle_atom_site_label_2
_geom_angle_site_symmetry_2
_geom_angle_atom_site_label_3
_geom_angle_site_symmetry_3
_geom_angle
_geom_angle_publ_flag
O1 . C2 . N3 . 122.17(14) yes
O1 . C2 . C12 . 119.30(12) yes
N3 . C2 . C12 . 118.40(13) yes
C2 . N3 . C4 . 124.20(13) yes
C2 . N3 . C25 . 119.39(13) yes
C4 . N3 . C25 . 116.41(12) yes
N3 . C4 . O5 . 107.53(12) yes
N3 . C4 . C9 . 116.78(12) yes
O5 . C4 . C9 . 102.93(12) yes
N3 . C4 . H41 . 105.20(13) no
O5 . C4 . H41 . 116.56(12) no
C9 . C4 . H41 . 108.33(13) no
C4 . O5 . C6 . 117.63(13) yes
O5 . C6 . O7 . 122.78(16) yes
O5 . C6 . C8 . 110.96(16) yes
O7 . C6 . C8 . 126.25(16) yes
C6 . C8 . H81 . 113.0(2) no
C6 . C8 . H82 . 108.98(17) no
H81 . C8 . H82 . 109.61(17) no
C6 . C8 . H83 . 109.30(16) no
H81 . C8 . H83 . 109.29(19) no
H82 . C8 . H83 . 106.5(2) no
C4 . C9 . O10 . 117.65(13) yes
C4 . C9 . N11 . 117.99(13) yes
O10 . C9 . N11 . 124.10(15) yes
C9 . N11 . C12 . 122.41(13) yes
C9 . N11 . C16 . 118.05(12) yes
C12 . N11 . C16 . 117.67(11) yes
C2 . C12 . N11 . 114.35(11) yes
C2 . C12 . C13 . 110.64(13) yes
N11 . C12 . C13 . 110.14(13) yes
C2 . C12 . H121 . 104.90(13) no
N11 . C12 . H121 . 107.17(13) no
C13 . C12 . H121 . 109.37(12) no
C12 . C13 . C14 . 111.97(13) yes
C12 . C13 . C15 . 112.41(15) yes
C14 . C13 . C15 . 112.06(17) yes
C12 . C13 . H131 . 106.43(14) no
C14 . C13 . H131 . 107.41(17) no
C15 . C13 . H131 . 106.08(15) no
C13 . C14 . H141 . 109.88(18) no
C13 . C14 . H142 . 108.53(19) no
H141 . C14 . H142 . 107.76(19) no
C13 . C14 . H143 . 110.65(17) no
H141 . C14 . H143 . 110.7(2) no
H142 . C14 . H143 . 109.2(2) no
C13 . C15 . H151 . 110.7(2) no
C13 . C15 . H152 . 110.08(19) no
H151 . C15 . H152 . 107.45(18) no
C13 . C15 . H153 . 110.98(16) no
H151 . C15 . H153 . 109.5(2) no
H152 . C15 . H153 . 108.0(2) no
N11 . C16 . C17 . 112.47(13) yes
N11 . C16 . H161 . 109.07(14) no
C17 . C16 . H161 . 109.17(14) no
N11 . C16 . H162 . 108.74(13) no
C17 . C16 . H162 . 108.27(15) no
H161 . C16 . H162 . 109.05(15) no
C16 . C17 . C18 . 120.72(15) yes
C16 . C17 . C24 . 121.01(14) yes
C18 . C17 . C24 . 118.19(15) yes
C17 . C18 . C19 . 121.51(15) yes
C17 . C18 . H181 . 117.82(16) no
C19 . C18 . H181 . 120.66(15) no
C18 . C19 . C20 . 119.51(14) yes
C18 . C19 . H191 . 120.64(16) no
C20 . C19 . H191 . 119.84(16) no
C19 . C20 . O21 . 124.87(14) yes
C19 . C20 . C23 . 119.66(15) yes
O21 . C20 . C23 . 115.46(15) yes
C20 . O21 . C22 . 116.76(13) yes
O21 . C22 . H221 . 110.57(17) no
O21 . C22 . H222 . 108.86(15) no
H221 . C22 . H222 . 106.15(18) no
O21 . C22 . H223 . 112.51(17) no
H221 . C22 . H223 . 110.74(18) no
H222 . C22 . H223 . 107.76(19) no
C20 . C23 . C24 . 120.24(16) yes
C20 . C23 . H231 . 119.21(16) no
C24 . C23 . H231 . 120.53(16) no
C17 . C24 . C23 . 120.78(15) yes
C17 . C24 . H241 . 119.57(16) no
C23 . C24 . H241 . 119.65(17) no
N3 . C25 . C26 . 112.13(13) yes
N3 . C25 . H251 . 108.71(13) no
C26 . C25 . H251 . 108.76(16) no
N3 . C25 . H252 . 108.66(15) no
C26 . C25 . H252 . 109.49(14) no
H251 . C25 . H252 . 109.05(15) no
C25 . C26 . C27 . 121.14(15) yes
C25 . C26 . C33 . 120.94(15) yes
C27 . C26 . C33 . 117.92(15) yes
C26 . C27 . C28 . 121.63(15) yes
C26 . C27 . H271 . 118.77(16) no
C28 . C27 . H271 . 119.60(16) no
C27 . C28 . C29 . 119.13(16) yes
C27 . C28 . H281 . 120.38(16) no
C29 . C28 . H281 . 120.48(16) no
C28 . C29 . O30 . 124.29(16) yes
C28 . C29 . C32 . 120.21(16) yes
O30 . C29 . C32 . 115.49(16) yes
C29 . O30 . C31 . 117.57(15) yes
O30 . C31 . H311 . 110.2(2) no
O30 . C31 . H312 . 109.67(18) no
H311 . C31 . H312 . 108.3(2) no
O30 . C31 . H313 . 110.53(19) no
H311 . C31 . H313 . 109.1(2) no
H312 . C31 . H313 . 109.1(2) no
C29 . C32 . C33 . 120.12(16) yes
C29 . C32 . H321 . 120.08(18) no
C33 . C32 . H321 . 119.79(17) no
C26 . C33 . C32 . 120.98(16) yes
C26 . C33 . H331 . 119.03(17) no
C32 . C33 . H331 . 119.99(17) no

loop_
_geom_bond_atom_site_label_1
_geom_bond_site_symmetry_1
_geom_bond_atom_site_label_2
_geom_bond_site_symmetry_2
_geom_bond_distance
_geom_bond_publ_flag
O1 . C2 . 1.2226(17) yes
C2 . N3 . 1.3596(18) yes
C2 . C12 . 1.511(2) yes
N3 . C4 . 1.4306(19) yes
N3 . C25 . 1.482(2) yes
C4 . O5 . 1.4516(17) yes
C4 . C9 . 1.518(2) yes
C4 . H41 . 1.0141(15) no
O5 . C6 . 1.3598(18) yes
C6 . O7 . 1.195(2) yes
C6 . C8 . 1.486(3) yes
C8 . H81 . 0.9811(19) no
C8 . H82 . 1.017(2) no
C8 . H83 . 1.021(2) no
C9 . O10 . 1.2229(18) yes
C9 . N11 . 1.3482(18) yes
N11 . C12 . 1.4619(18) yes
N11 . C16 . 1.476(2) yes
C12 . C13 . 1.556(2) yes
C12 . H121 . 1.0068(15) no
C13 . C14 . 1.525(3) yes
C13 . C15 . 1.526(2) yes
C13 . H131 . 1.0053(17) no
C14 . H141 . 1.0016(19) no
C14 . H142 . 1.020(2) no
C14 . H143 . 0.983(2) no
C15 . H151 . 1.004(2) no
C15 . H152 . 1.022(3) no
C15 . H153 . 0.996(2) no
C16 . C17 . 1.509(2) yes
C16 . H161 . 0.9986(18) no
C16 . H162 . 1.0065(17) no
C17 . C18 . 1.389(2) yes
C17 . C24 . 1.396(2) yes
C18 . C19 . 1.391(2) yes
C18 . H181 . 1.0069(16) no
C19 . C20 . 1.380(2) yes
C19 . H191 . 0.9968(15) no
C20 . O21 . 1.3678(18) yes
C20 . C23 . 1.399(2) yes
O21 . C22 . 1.432(2) yes
C22 . H221 . 1.0030(18) no
C22 . H222 . 1.040(2) no
C22 . H223 . 0.982(2) no
C23 . C24 . 1.377(2) yes
C23 . H231 . 1.0014(17) no
C24 . H241 . 1.0146(16) no
C25 . C26 . 1.507(2) yes
C25 . H251 . 1.0098(17) no
C25 . H252 . 0.9954(16) no
C26 . C27 . 1.389(2) yes
C26 . C33 . 1.402(2) yes
C27 . C28 . 1.398(2) yes
C27 . H271 . 1.0023(16) no
C28 . C29 . 1.383(2) yes
C28 . H281 . 1.0111(17) no
C29 . O30 . 1.369(2) yes
C29 . C32 . 1.390(2) yes
O30 . C31 . 1.421(2) yes
C31 . H311 . 1.007(2) no
C31 . H312 . 1.007(3) no
C31 . H313 . 0.998(2) no
C32 . C33 . 1.381(3) yes
C32 . H321 . 1.0137(16) no
C33 . H331 . 1.0115(17) no

loop_
_cod_related_entry_id
_cod_related_entry_database
_cod_related_entry_code
1 ChemSpider 21189878
